data_7004874
loop_
_publ_author_name
'Charmant, Jonathan P. H.'
'Fan, Cheng'
'Norman, Nicholas C.'
'Pringle, Paul G.'

_publ_section_title
;
 Synthesis and reactivity of dichloroboryl complexes of platinum(II).
;
_journal_issue 1
_journal_name_full 'Dalton transactions (Cambridge, England : 2003)'
_journal_page_first 114
_journal_page_last 123
_journal_paper_doi 10.1039/b612039n
_journal_year 2007
_chemical_formula_moiety 'C18 H26 B2 O4 P2 Pt'
_chemical_formula_sum 'C18 H26 B2 O4 P2 Pt'
_chemical_formula_weight 585.04
_space_group_IT_number 14
_symmetry_cell_setting monoclinic
_symmetry_space_group_name_Hall '-P 2yn'
_symmetry_space_group_name_H-M 'P 1 21/n 1'
_atom_sites_solution_hydrogens geom
_atom_sites_solution_primary direct
_atom_sites_solution_secondary difmap
_audit_creation_method SHELXL-97
_cell_angle_alpha 90.00
_cell_angle_beta 90.4770(10)
_cell_angle_gamma 90.00
_cell_formula_units_Z 4
_cell_length_a 14.4914(3)
_cell_length_b 9.3235(2)
_cell_length_c 16.1496(3)
_cell_measurement_temperature 100(2)
_cell_volume 2181.91(8)
_computing_cell_refinement 'SMART v5.625 (Bruker-AXS, 1997-2001)'
_computing_data_collection 'SMART v5.625 (Bruker-AXS, 1997-2001)'
_computing_data_reduction
;
SAINT v7.06A (Bruker-AXS, 1997-2003) & SHELXTL v6.14 (Bruker-AXS, 2003)
;
_computing_molecular_graphics 'Bruker SHELXTL'
_computing_publication_material 'Bruker SHELXTL'
_computing_structure_refinement 'SHELXL-97 (Sheldrick, 1997)'
_computing_structure_solution 'SHELXS-97 (Sheldrick, 1990)'
_diffrn_ambient_temperature 100
_diffrn_detector 'CCD plate'
_diffrn_detector_area_resol_mean 5.602
_diffrn_detector_type 'Bruker-AXS SMART 6000'
_diffrn_measured_fraction_theta_full 0.939
_diffrn_measured_fraction_theta_max 0.939
_diffrn_measurement_details 'frames, 0.3\% width'
_diffrn_measurement_device 'three-circle diffractometer'
_diffrn_measurement_device_type 'Bruker-AXS D8'
_diffrn_measurement_method '\w scans'
_diffrn_measurement_specimen_support 'glass fibre'
_diffrn_radiation_collimation 'Osmic CMF12-38Cu6 (blue) mirror optics'
_diffrn_radiation_monochromator 'Osmic CMF12-38Cu6 (blue) mirror optics'
_diffrn_radiation_probe x-ray
_diffrn_radiation_type 'Cu K\a'
_diffrn_radiation_wavelength 1.5418
_diffrn_reflns_av_R_equivalents 0.0595
_diffrn_reflns_av_sigmaI/netI 0.0388
_diffrn_reflns_limit_h_max 16
_diffrn_reflns_limit_h_min -16
_diffrn_reflns_limit_k_max 10
_diffrn_reflns_limit_k_min -10
_diffrn_reflns_limit_l_max 16
_diffrn_reflns_limit_l_min -18
_diffrn_reflns_number 16409
_diffrn_reflns_theta_full 70.11
_diffrn_reflns_theta_max 70.11
_diffrn_reflns_theta_min 4.08
_diffrn_source rotating-anode
_diffrn_source_current 120
_diffrn_source_power 4.8
_diffrn_source_size '3 x 0.3mm'
_diffrn_source_target Cu
_diffrn_source_type 'MAC Science M18XCE'
_diffrn_source_voltage 40
_diffrn_standards_decay_% 0
_exptl_absorpt_coefficient_mu 13.583
_exptl_absorpt_correction_T_max 0.260
_exptl_absorpt_correction_T_min 0.117
_exptl_absorpt_correction_type multi-scan
_exptl_absorpt_process_details 'SADABS v2.05 (Sheldrick, 2003)'
_exptl_crystal_colour colourless
_exptl_crystal_density_diffrn 1.781
_exptl_crystal_density_method none
_exptl_crystal_description block
_exptl_crystal_F_000 1136
_exptl_crystal_size_max 0.25
_exptl_crystal_size_mid 0.15
_exptl_crystal_size_min 0.10
_refine_diff_density_max 1.467
_refine_diff_density_min -1.738
_refine_diff_density_rms 0.131
_refine_ls_extinction_method none
_refine_ls_goodness_of_fit_ref 1.099
_refine_ls_hydrogen_treatment constr
_refine_ls_matrix_type full
_refine_ls_number_parameters 312
_refine_ls_number_reflns 3893
_refine_ls_number_restraints 0
_refine_ls_restrained_S_all 1.099
_refine_ls_R_factor_all 0.0286
_refine_ls_R_factor_gt 0.0278
_refine_ls_shift/su_max 0.001
_refine_ls_shift/su_mean 0.000
_refine_ls_structure_factor_coef Fsqd
_refine_ls_weighting_details 'calc w=1/[\s^2^(Fo^2^)+(0.0424P)^2^+1.8457P] where P=(Fo^2^+2Fc^2^)/3'
_refine_ls_weighting_scheme calc
_refine_ls_wR_factor_gt 0.0760
_refine_ls_wR_factor_ref 0.0767
_reflns_number_gt 3792
_reflns_number_total 3893
_reflns_threshold_expression >2sigma(I)
_cod_data_source_file b612039n.txt
_cod_data_source_block 11
_cod_depositor_comments
;
The following automatic conversions were performed:
'_symmetry_cell_setting' value 'Monoclinic' changed to 'monoclinic'
according to '/home/saulius/struct/CIF-dictionaries/cif_core.dic'
dictionary named 'cif_core.dic' version 2.4.1 from
2010-06-29.

'_diffrn_radiation_probe' value 'X-ray' changed to 'x-ray'
according to '/home/saulius/struct/CIF-dictionaries/cif_core.dic'
dictionary named 'cif_core.dic' version 2.4.1 from 2010-06-29.

Automatic conversion script
Id: cif_fix_enum 1527 2010-12-29 10:47:43Z saulius 
;
_cod_original_sg_symbol_H-M 'P 21/n'
_cod_database_code 7004874

loop_
_symmetry_equiv_pos_as_xyz
'x, y, z'
'-x+1/2, y+1/2, -z+1/2'
'-x, -y, -z'
'x-1/2, -y-1/2, z-1/2'

loop_
_atom_site_label
_atom_site_type_symbol
_atom_site_fract_x
_atom_site_fract_y
_atom_site_fract_z
_atom_site_U_iso_or_equiv
_atom_site_adp_type
_atom_site_occupancy
_atom_site_symmetry_multiplicity
_atom_site_calc_flag
_atom_site_refinement_flags
_atom_site_disorder_assembly
_atom_site_disorder_group
C1 C 0.9041(3) -0.1427(4) 0.5537(3) 0.0296(8) Uani 1 1 d . . .
C2 C 0.9609(3) -0.2497(5) 0.5245(4) 0.0465(12) Uani 1 1 d . . .
H2 H 0.9379 -0.3252 0.4906 0.056 Uiso 1 1 calc R . .
C3 C 1.0537(3) -0.2415(5) 0.5470(3) 0.0454(12) Uani 1 1 d . . .
H3 H 1.0950 -0.3137 0.5287 0.054 Uiso 1 1 calc R . .
C4 C 1.0866(3) -0.1317(6) 0.5949(3) 0.0465(12) Uani 1 1 d . . .
H4 H 1.1504 -0.1288 0.6087 0.056 Uiso 1 1 calc R . .
C5 C 1.0282(3) -0.0231(7) 0.6242(3) 0.0464(11) Uani 1 1 d . . .
H5 H 1.0508 0.0538 0.6571 0.056 Uiso 1 1 calc R . .
C6 C 0.9373(3) -0.0342(5) 0.6027(2) 0.0293(8) Uani 1 1 d . . .
C7 C 0.6996(3) 0.3320(4) 0.4007(2) 0.0316(9) Uani 1 1 d . . .
C8 C 0.7029(4) 0.3751(6) 0.3188(3) 0.0524(14) Uani 1 1 d . . .
H8 H 0.6840 0.3140 0.2747 0.063 Uiso 1 1 calc R . .
C9 C 0.7361(4) 0.5157(7) 0.3046(3) 0.0586(17) Uani 1 1 d . . .
H9 H 0.7406 0.5495 0.2493 0.070 Uiso 1 1 calc R . .
C10 C 0.7620(3) 0.6045(6) 0.3684(3) 0.0446(11) Uani 1 1 d . . .
H10 H 0.7838 0.6981 0.3563 0.054 Uiso 1 1 calc R . .
C11 C 0.7569(3) 0.5607(4) 0.4496(3) 0.0355(10) Uani 1 1 d . . .
H11 H 0.7737 0.6224 0.4940 0.043 Uiso 1 1 calc R . .
C12 C 0.7262(3) 0.4230(4) 0.4632(3) 0.0252(8) Uani 1 1 d . . .
C13 C 0.5957(11) -0.0667(11) 0.8137(6) 0.065(4) Uani 0.683(12) 1 d P A 1
H13A H 0.5289 -0.0510 0.8100 0.097 Uiso 0.683(12) 1 calc PR A 1
H13B H 0.6258 0.0201 0.8348 0.097 Uiso 0.683(12) 1 calc PR A 1
H13C H 0.6085 -0.1469 0.8513 0.097 Uiso 0.683(12) 1 calc PR A 1
C14 C 0.5829(8) -0.2662(9) 0.6831(6) 0.074(4) Uani 0.683(12) 1 d P A 1
H14A H 0.6087 -0.3034 0.6315 0.111 Uiso 0.683(12) 1 calc PR A 1
H14B H 0.5170 -0.2460 0.6750 0.111 Uiso 0.683(12) 1 calc PR A 1
H14C H 0.5906 -0.3377 0.7271 0.111 Uiso 0.683(12) 1 calc PR A 1
C15 C 0.7555(6) -0.1794(12) 0.7480(6) 0.067(4) Uani 0.683(12) 1 d P A 1
H15A H 0.7460 -0.2490 0.7925 0.101 Uiso 0.683(12) 1 calc PR A 1
H15B H 0.7933 -0.0998 0.7687 0.101 Uiso 0.683(12) 1 calc PR A 1
H15C H 0.7871 -0.2261 0.7018 0.101 Uiso 0.683(12) 1 calc PR A 1
C16 C 0.4185(5) 0.1062(8) 0.6827(6) 0.060(2) Uani 0.735(7) 1 d P A 1
H16A H 0.3634 0.1667 0.6778 0.090 Uiso 0.735(7) 1 calc PR A 1
H16B H 0.4380 0.1011 0.7409 0.090 Uiso 0.735(7) 1 calc PR A 1
H16C H 0.4042 0.0095 0.6625 0.090 Uiso 0.735(7) 1 calc PR A 1
C17 C 0.4548(5) 0.2103(10) 0.5236(5) 0.065(3) Uani 0.735(7) 1 d P A 1
H17A H 0.3962 0.2605 0.5320 0.098 Uiso 0.735(7) 1 calc PR A 1
H17B H 0.4429 0.1174 0.4972 0.098 Uiso 0.735(7) 1 calc PR A 1
H17C H 0.4947 0.2682 0.4881 0.098 Uiso 0.735(7) 1 calc PR A 1
C18 C 0.5216(5) 0.3609(6) 0.6623(4) 0.0403(16) Uani 0.735(7) 1 d P A 1
H18A H 0.5693 0.4126 0.6317 0.061 Uiso 0.735(7) 1 calc PR A 1
H18B H 0.5389 0.3562 0.7210 0.061 Uiso 0.735(7) 1 calc PR A 1
H18C H 0.4626 0.4113 0.6562 0.061 Uiso 0.735(7) 1 calc PR A 1
C13A C 0.5154(11) -0.1957(16) 0.7217(9) 0.041(4) Uani 0.317(12) 1 d P A 2
H13D H 0.4949 -0.2319 0.6676 0.061 Uiso 0.317(12) 1 calc PR A 2
H13E H 0.4718 -0.1230 0.7412 0.061 Uiso 0.317(12) 1 calc PR A 2
H13F H 0.5180 -0.2750 0.7614 0.061 Uiso 0.317(12) 1 calc PR A 2
C14A C 0.7065(18) -0.264(2) 0.6994(13) 0.074(9) Uani 0.317(12) 1 d P A 2
H14D H 0.6991 -0.3252 0.7480 0.111 Uiso 0.317(12) 1 calc PR A 2
H14E H 0.7716 -0.2373 0.6937 0.111 Uiso 0.317(12) 1 calc PR A 2
H14F H 0.6860 -0.3154 0.6497 0.111 Uiso 0.317(12) 1 calc PR A 2
C15A C 0.6532(19) -0.0502(19) 0.8082(12) 0.047(5) Uani 0.317(12) 1 d P A 2
H15D H 0.5966 -0.0020 0.8258 0.071 Uiso 0.317(12) 1 calc PR A 2
H15E H 0.7049 0.0175 0.8110 0.071 Uiso 0.317(12) 1 calc PR A 2
H15F H 0.6658 -0.1318 0.8448 0.071 Uiso 0.317(12) 1 calc PR A 2
C16A C 0.4060(10) 0.1025(17) 0.5775(9) 0.025(3) Uani 0.265(7) 1 d P A 2
H16D H 0.3568 0.1747 0.5755 0.038 Uiso 0.265(7) 1 calc PR A 2
H16E H 0.3865 0.0217 0.6120 0.038 Uiso 0.265(7) 1 calc PR A 2
H16F H 0.4186 0.0684 0.5213 0.038 Uiso 0.265(7) 1 calc PR A 2
C17A C 0.5021(10) 0.3667(14) 0.5783(10) 0.031(4) Uani 0.265(7) 1 d P A 2
H17D H 0.5166 0.3645 0.5191 0.046 Uiso 0.265(7) 1 calc PR A 2
H17E H 0.5460 0.4296 0.6072 0.046 Uiso 0.265(7) 1 calc PR A 2
H17F H 0.4393 0.4032 0.5857 0.046 Uiso 0.265(7) 1 calc PR A 2
C18A C 0.4720(10) 0.2185(18) 0.7270(9) 0.033(4) Uani 0.265(7) 1 d P A 2
H18D H 0.4211 0.2877 0.7254 0.049 Uiso 0.265(7) 1 calc PR A 2
H18E H 0.5233 0.2582 0.7596 0.049 Uiso 0.265(7) 1 calc PR A 2
H18F H 0.4509 0.1291 0.7525 0.049 Uiso 0.265(7) 1 calc PR A 2
B1 B 0.7841(3) -0.0035(4) 0.5873(2) 0.0231(8) Uani 1 1 d . . .
B2 B 0.6844(3) 0.2133(4) 0.5203(2) 0.0204(8) Uani 1 1 d . . .
O1 O 0.81040(18) -0.1255(3) 0.5416(2) 0.0345(6) Uani 1 1 d . . .
O2 O 0.8645(2) 0.0552(3) 0.62382(18) 0.0305(7) Uani 1 1 d . . .
O3 O 0.6733(2) 0.2012(3) 0.43347(16) 0.0315(6) Uani 1 1 d . . .
O4 O 0.71741(17) 0.3531(3) 0.53767(15) 0.0249(5) Uani 1 1 d . . .
P1 P 0.64017(7) -0.10852(11) 0.71111(6) 0.0292(2) Uani 1 1 d . . .
P2 P 0.51059(6) 0.18233(9) 0.62168(6) 0.0226(2) Uani 1 1 d . . .
Pt1 Pt 0.652346(10) 0.067199(14) 0.609648(8) 0.01977(9) Uani 1 1 d . A .

loop_
_atom_site_aniso_label
_atom_site_aniso_U_11
_atom_site_aniso_U_22
_atom_site_aniso_U_33
_atom_site_aniso_U_23
_atom_site_aniso_U_13
_atom_site_aniso_U_12
C1 0.0230(19) 0.0235(18) 0.042(2) 0.0078(15) 0.0033(16) 0.0056(14)
C2 0.028(2) 0.031(2) 0.080(4) -0.003(2) 0.010(2) 0.0089(17)
C3 0.033(3) 0.044(3) 0.059(3) 0.019(2) 0.013(2) 0.0151(19)
C4 0.025(2) 0.079(4) 0.036(2) 0.013(2) 0.0013(17) 0.014(2)
C5 0.030(2) 0.079(3) 0.030(3) -0.007(2) -0.0043(17) 0.004(2)
C6 0.027(2) 0.044(2) 0.017(2) 0.0043(16) 0.0027(15) 0.0069(17)
C7 0.040(2) 0.033(2) 0.022(2) 0.0081(15) 0.0068(16) 0.0184(16)
C8 0.079(4) 0.057(3) 0.021(2) 0.006(2) 0.008(2) 0.029(3)
C9 0.074(4) 0.062(4) 0.041(3) 0.036(3) 0.022(3) 0.032(3)
C10 0.042(3) 0.042(2) 0.051(3) 0.020(2) 0.014(2) 0.016(2)
C11 0.027(2) 0.032(2) 0.047(3) 0.0084(16) 0.0081(19) 0.0079(14)
C12 0.021(2) 0.029(2) 0.025(2) 0.0071(13) 0.0053(15) 0.0114(13)
C13 0.104(10) 0.061(6) 0.030(5) 0.009(3) 0.027(6) 0.027(6)
C14 0.116(9) 0.047(5) 0.059(6) 0.003(4) -0.007(5) -0.049(5)
C15 0.057(6) 0.090(8) 0.054(7) 0.047(6) 0.015(5) 0.021(5)
C16 0.031(4) 0.038(3) 0.111(7) 0.013(4) 0.023(4) 0.004(3)
C17 0.049(5) 0.105(7) 0.041(4) -0.033(4) -0.021(3) 0.048(4)
C18 0.051(4) 0.032(3) 0.039(4) -0.023(2) 0.011(3) -0.003(2)
C13A 0.057(10) 0.044(8) 0.020(7) 0.008(5) -0.006(6) -0.023(7)
C14A 0.115(19) 0.059(12) 0.049(12) 0.048(10) 0.049(12) 0.051(13)
C15A 0.077(16) 0.048(10) 0.017(9) 0.005(6) -0.008(10) -0.002(9)
C16A 0.019(7) 0.038(7) 0.019(7) -0.009(6) -0.009(5) 0.009(6)
C17A 0.031(8) 0.016(7) 0.046(10) -0.008(6) 0.013(6) -0.004(5)
C18A 0.028(8) 0.049(9) 0.022(8) -0.018(6) -0.002(6) 0.014(6)
B1 0.026(2) 0.027(2) 0.0157(19) 0.0045(15) 0.0040(14) 0.0070(15)
B2 0.022(2) 0.0222(19) 0.0167(19) -0.0013(14) 0.0005(14) 0.0069(14)
O1 0.0232(14) 0.0260(15) 0.0543(18) -0.0075(12) 0.0025(12) 0.0072(10)
O2 0.0281(17) 0.0437(17) 0.0197(15) -0.0059(10) 0.0027(12) 0.0068(10)
O3 0.0512(18) 0.0273(13) 0.0159(13) -0.0035(10) -0.0001(11) 0.0110(11)
O4 0.0255(13) 0.0269(13) 0.0222(13) 0.0006(10) -0.0020(10) 0.0005(10)
P1 0.0395(6) 0.0236(5) 0.0246(5) 0.0041(4) 0.0087(4) 0.0009(4)
P2 0.0236(5) 0.0216(4) 0.0225(5) -0.0088(3) -0.0012(3) 0.0035(3)
Pt1 0.02329(14) 0.01863(12) 0.01740(13) -0.00121(4) 0.00092(8) 0.00413(4)

loop_
_atom_type_symbol
_atom_type_description
_atom_type_scat_dispersion_real
_atom_type_scat_dispersion_imag
_atom_type_scat_source
C C 0.0181 0.0091 'International Tables Vol C Tables 4.2.6.8 and 6.1.1.4'
H H 0.0000 0.0000 'International Tables Vol C Tables 4.2.6.8 and 6.1.1.4'
B B 0.0090 0.0039 'International Tables Vol C Tables 4.2.6.8 and 6.1.1.4'
O O 0.0492 0.0322 'International Tables Vol C Tables 4.2.6.8 and 6.1.1.4'
P P 0.2955 0.4335 'International Tables Vol C Tables 4.2.6.8 and 6.1.1.4'
Pt Pt -4.5932 6.9264 'International Tables Vol C Tables 4.2.6.8 and 6.1.1.4'

loop_
_geom_angle_atom_site_label_1
_geom_angle_atom_site_label_2
_geom_angle_atom_site_label_3
_geom_angle
_geom_angle_site_symmetry_1
_geom_angle_site_symmetry_3
_geom_angle_publ_flag
C6 C1 C2 121.6(4) . . ?
C6 C1 O1 109.7(3) . . ?
C2 C1 O1 128.8(4) . . ?
C1 C2 C3 116.7(5) . . ?
C1 C2 H2 121.7 . . ?
C3 C2 H2 121.7 . . ?
C4 C3 C2 121.4(4) . . ?
C4 C3 H3 119.3 . . ?
C2 C3 H3 119.3 . . ?
C3 C4 C5 121.5(4) . . ?
C3 C4 H4 119.3 . . ?
C5 C4 H4 119.3 . . ?
C6 C5 C4 116.3(5) . . ?
C6 C5 H5 121.8 . . ?
C4 C5 H5 121.8 . . ?
C5 C6 C1 122.5(4) . . ?
C5 C6 O2 128.8(4) . . ?
C1 C6 O2 108.7(4) . . ?
C12 C7 C8 120.9(4) . . ?
C12 C7 O3 109.8(3) . . ?
C8 C7 O3 129.3(4) . . ?
C7 C8 C9 115.9(5) . . ?
C7 C8 H8 122.0 . . ?
C9 C8 H8 122.0 . . ?
C10 C9 C8 121.9(4) . . ?
C10 C9 H9 119.0 . . ?
C8 C9 H9 119.0 . . ?
C9 C10 C11 121.4(5) . . ?
C9 C10 H10 119.3 . . ?
C11 C10 H10 119.3 . . ?
C10 C11 C12 116.7(5) . . ?
C10 C11 H11 121.7 . . ?
C12 C11 H11 121.7 . . ?
C7 C12 O4 108.9(3) . . ?
C7 C12 C11 123.2(4) . . ?
O4 C12 C11 127.9(4) . . ?
P1 C13 H13A 109.5 . . ?
P1 C13 H13B 109.5 . . ?
P1 C13 H13C 109.5 . . ?
P1 C14 H14A 109.5 . . ?
P1 C14 H14B 109.5 . . ?
P1 C14 H14C 109.5 . . ?
P1 C15 H15A 109.5 . . ?
P1 C15 H15B 109.5 . . ?
P1 C15 H15C 109.5 . . ?
P2 C16 H16A 109.5 . . ?
P2 C16 H16B 109.5 . . ?
P2 C16 H16C 109.5 . . ?
P2 C17 H17A 109.5 . . ?
P2 C17 H17B 109.5 . . ?
P2 C17 H17C 109.5 . . ?
P2 C18 H18A 109.5 . . ?
P2 C18 H18B 109.5 . . ?
P2 C18 H18C 109.5 . . ?
P1 C13A H13D 109.5 . . ?
P1 C13A H13E 109.5 . . ?
H13D C13A H13E 109.5 . . ?
P1 C13A H13F 109.5 . . ?
H13D C13A H13F 109.5 . . ?
H13E C13A H13F 109.5 . . ?
P1 C14A H14D 109.5 . . ?
P1 C14A H14E 109.5 . . ?
H14D C14A H14E 109.5 . . ?
P1 C14A H14F 109.5 . . ?
H14D C14A H14F 109.5 . . ?
H14E C14A H14F 109.5 . . ?
P1 C15A H15D 109.5 . . ?
P1 C15A H15E 109.5 . . ?
H15D C15A H15E 109.5 . . ?
P1 C15A H15F 109.5 . . ?
H15D C15A H15F 109.5 . . ?
H15E C15A H15F 109.5 . . ?
P2 C16A H16D 109.5 . . ?
P2 C16A H16E 109.5 . . ?
H16D C16A H16E 109.5 . . ?
P2 C16A H16F 109.5 . . ?
H16D C16A H16F 109.5 . . ?
H16E C16A H16F 109.5 . . ?
P2 C17A H17D 109.5 . . ?
P2 C17A H17E 109.5 . . ?
H17D C17A H17E 109.5 . . ?
P2 C17A H17F 109.5 . . ?
H17D C17A H17F 109.5 . . ?
H17E C17A H17F 109.5 . . ?
P2 C18A H18D 109.5 . . ?
P2 C18A H18E 109.5 . . ?
H18D C18A H18E 109.5 . . ?
P2 C18A H18F 109.5 . . ?
H18D C18A H18F 109.5 . . ?
H18E C18A H18F 109.5 . . ?
O1 B1 O2 107.8(3) . . ?
O1 B1 Pt1 127.3(3) . . ?
O2 B1 Pt1 124.6(3) . . ?
O3 B2 O4 107.7(3) . . ?
O3 B2 Pt1 128.5(3) . . ?
O4 B2 Pt1 123.6(3) . . ?
C1 O1 B1 106.9(3) . . ?
C6 O2 B1 106.9(3) . . ?
C7 O3 B2 106.2(3) . . ?
C12 O4 B2 107.3(3) . . ?
C15A P1 C14A 108.3(11) . . ?
C14 P1 C13 104.1(6) . . ?
C14 P1 C15 101.8(5) . . ?
C13 P1 C15 96.1(5) . . ?
C15A P1 C13A 98.5(10) . . ?
C14A P1 C13A 99.9(10) . . ?
C15A P1 Pt1 115.1(6) . . ?
C14 P1 Pt1 116.7(3) . . ?
C14A P1 Pt1 117.5(5) . . ?
C13 P1 Pt1 121.3(3) . . ?
C15 P1 Pt1 113.4(2) . . ?
C13A P1 Pt1 115.0(4) . . ?
C17 P2 C18 103.1(4) . . ?
C17 P2 C16 102.0(5) . . ?
C18 P2 C16 103.2(3) . . ?
C18A P2 C16A 100.3(7) . . ?
C18A P2 C17A 99.2(7) . . ?
C16A P2 C17A 100.2(7) . . ?
C17 P2 Pt1 112.7(2) . . ?
C18 P2 Pt1 112.5(2) . . ?
C16 P2 Pt1 121.3(2) . . ?
C18A P2 Pt1 116.1(5) . . ?
C16A P2 Pt1 120.6(4) . . ?
C17A P2 Pt1 116.8(4) . . ?
B2 Pt1 B1 82.66(15) . . ?
B2 Pt1 P1 171.02(11) . . ?
B1 Pt1 P1 88.50(11) . . ?
B2 Pt1 P2 87.57(11) . . ?
B1 Pt1 P2 169.98(11) . . ?
P1 Pt1 P2 101.18(3) . . ?

loop_
_geom_bond_atom_site_label_1
_geom_bond_atom_site_label_2
_geom_bond_distance
_geom_bond_site_symmetry_2
_geom_bond_publ_flag
C1 C6 1.370(6) . ?
C1 C2 1.379(6) . ?
C1 O1 1.379(5) . ?
C2 C3 1.392(7) . ?
C2 H2 0.9500 . ?
C3 C4 1.366(8) . ?
C3 H3 0.9500 . ?
C4 C5 1.403(7) . ?
C4 H4 0.9500 . ?
C5 C6 1.363(6) . ?
C5 H5 0.9500 . ?
C6 O2 1.390(5) . ?
C7 C12 1.372(6) . ?
C7 C8 1.383(6) . ?
C7 O3 1.385(5) . ?
C8 C9 1.416(9) . ?
C8 H8 0.9500 . ?
C9 C10 1.371(9) . ?
C9 H9 0.9500 . ?
C10 C11 1.375(7) . ?
C10 H10 0.9500 . ?
C11 C12 1.377(6) . ?
C11 H11 0.9500 . ?
C12 O4 1.374(5) . ?
C13 P1 1.824(9) . ?
C13 H13A 0.9800 . ?
C13 H13B 0.9800 . ?
C13 H13C 0.9800 . ?
C14 P1 1.746(7) . ?
C14 H14A 0.9800 . ?
C14 H14B 0.9800 . ?
C14 H14C 0.9800 . ?
C15 P1 1.889(8) . ?
C15 H15A 0.9800 . ?
C15 H15B 0.9800 . ?
C15 H15C 0.9800 . ?
C16 P2 1.811(7) . ?
C16 H16A 0.9800 . ?
C16 H16B 0.9800 . ?
C16 H16C 0.9800 . ?
C17 P2 1.791(7) . ?
C17 H17A 0.9800 . ?
C17 H17B 0.9800 . ?
C17 H17C 0.9800 . ?
C18 P2 1.796(5) . ?
C18 H18A 0.9800 . ?
C18 H18B 0.9800 . ?
C18 H18C 0.9800 . ?
C13A P1 1.991(14) . ?
C13A H13D 0.9800 . ?
C13A H13E 0.9800 . ?
C13A H13F 0.9800 . ?
C14A P1 1.748(16) . ?
C14A H14D 0.9800 . ?
C14A H14E 0.9800 . ?
C14A H14F 0.9800 . ?
C15A P1 1.669(19) . ?
C15A H15D 0.9800 . ?
C15A H15E 0.9800 . ?
C15A H15F 0.9800 . ?
C16A P2 1.828(14) . ?
C16A H16D 0.9800 . ?
C16A H16E 0.9800 . ?
C16A H16F 0.9800 . ?
C17A P2 1.860(14) . ?
C17A H17D 0.9800 . ?
C17A H17E 0.9800 . ?
C17A H17F 0.9800 . ?
C18A P2 1.826(14) . ?
C18A H18D 0.9800 . ?
C18A H18E 0.9800 . ?
C18A H18F 0.9800 . ?
B1 O1 1.410(5) . ?
B1 O2 1.411(5) . ?
B1 Pt1 2.055(4) . ?
B2 O3 1.415(5) . ?
B2 O4 1.416(5) . ?
B2 Pt1 2.040(4) . ?
P1 Pt1 2.3249(9) . ?
P2 Pt1 2.3273(9) . ?
